data_4069233
loop_
_publ_author_name
'Luo, Shuang'
'Shen, Bo'
'Li, Bin'
'Song, Haibin'
'Xu, Shansheng'
'Wang, Baiquan'

_publ_section_title
;
 Synthesis, Structures, and Polymerization Catalytic Properties of Doubly
 Bridged Bis(cyclopentadienyl) Dinuclear (\m-Oxo)titanium Complexes
;
_journal_issue 10
_journal_name_full Organometallics
_journal_page_first 3109
_journal_paper_doi 10.1021/om900089w
_journal_volume 28
_journal_year 2009
_chemical_formula_sum 'C26 H30 Cl4 O Si Ti2'
_chemical_formula_weight 624.19
_chemical_name_systematic
; 
 ? 
;
_space_group_IT_number 14
_symmetry_cell_setting monoclinic
_symmetry_space_group_name_Hall '-P 2ybc'
_symmetry_space_group_name_H-M 'P 1 21/c 1'
_atom_sites_solution_hydrogens geom
_atom_sites_solution_primary direct
_atom_sites_solution_secondary difmap
_audit_creation_method SHELXL-97
_cell_angle_alpha 90.00
_cell_angle_beta 103.305(4)
_cell_angle_gamma 90.00
_cell_formula_units_Z 4
_cell_length_a 12.970(3)
_cell_length_b 11.634(3)
_cell_length_c 18.921(5)
_cell_measurement_reflns_used 4432
_cell_measurement_temperature 294(2)
_cell_measurement_theta_max 25.29
_cell_measurement_theta_min 2.21
_cell_volume 2778.4(12)
_computing_cell_refinement 'Bruker SMART'
_computing_data_collection 'Bruker SMART'
_computing_data_reduction 'Bruker SAINT'
_computing_molecular_graphics 'Bruker SHELXTL'
_computing_publication_material 'Bruker SHELXTL'
_computing_structure_refinement 'SHELXL-97 (Sheldrick, 1997)'
_computing_structure_solution 'SHELXS-97 (Sheldrick, 1990)'
_diffrn_ambient_temperature 294(2)
_diffrn_measured_fraction_theta_full 0.993
_diffrn_measured_fraction_theta_max 0.993
_diffrn_measurement_device_type 'CCD area detector'
_diffrn_measurement_method 'phi and omega scans'
_diffrn_radiation_monochromator graphite
_diffrn_radiation_source 'fine-focus sealed tube'
_diffrn_radiation_type MoK\a
_diffrn_radiation_wavelength 0.71073
_diffrn_reflns_av_R_equivalents 0.0719
_diffrn_reflns_av_sigmaI/netI 0.0722
_diffrn_reflns_limit_h_max 16
_diffrn_reflns_limit_h_min -15
_diffrn_reflns_limit_k_max 14
_diffrn_reflns_limit_k_min -6
_diffrn_reflns_limit_l_max 23
_diffrn_reflns_limit_l_min -23
_diffrn_reflns_number 15462
_diffrn_reflns_theta_full 26.40
_diffrn_reflns_theta_max 26.40
_diffrn_reflns_theta_min 1.61
_exptl_absorpt_coefficient_mu 1.021
_exptl_absorpt_correction_T_max 1.000000
_exptl_absorpt_correction_T_min 0.719066
_exptl_absorpt_correction_type multi-scan
_exptl_absorpt_process_details SADABS
_exptl_crystal_density_diffrn 1.492
_exptl_crystal_density_meas ?
_exptl_crystal_density_method 'not measured'
_exptl_crystal_F_000 1280
_exptl_crystal_size_max 0.24
_exptl_crystal_size_mid 0.20
_exptl_crystal_size_min 0.12
_refine_diff_density_max 0.639
_refine_diff_density_min -0.639
_refine_diff_density_rms 0.080
_refine_ls_extinction_method none
_refine_ls_goodness_of_fit_ref 1.032
_refine_ls_hydrogen_treatment constr
_refine_ls_matrix_type full
_refine_ls_number_parameters 326
_refine_ls_number_reflns 5666
_refine_ls_number_restraints 40
_refine_ls_restrained_S_all 1.079
_refine_ls_R_factor_all 0.0850
_refine_ls_R_factor_gt 0.0499
_refine_ls_shift/su_max 0.001
_refine_ls_shift/su_mean 0.000
_refine_ls_structure_factor_coef Fsqd
_refine_ls_weighting_details 'calc w=1/[\s^2^(Fo^2^)+(0.0576P)^2^+2.2932P] where P=(Fo^2^+2Fc^2^)/3'
_refine_ls_weighting_scheme calc
_refine_ls_wR_factor_gt 0.1193
_refine_ls_wR_factor_ref 0.1400
_reflns_number_gt 3805
_reflns_number_total 5666
_reflns_threshold_expression >2sigma(I)
_cod_data_source_file om900089w_si_001.cif
_cod_data_source_block 070129b
_cod_depositor_comments
;
The following automatic conversions were performed:

'_symmetry_cell_setting' value 'Monoclinic' changed to 'monoclinic'
according to /home/saulius/struct/CIF-dictionaries/cif_core.dic
dictionary named 'cif_core.dic' version 2.4.2 from
2011-04-26.

'_exptl_absorpt_correction_type' value 'MULTI-SCAN'
changed to 'multi-scan' according to
/home/saulius/struct/CIF-dictionaries/cif_core.dic dictionary named
'cif_core.dic' version 2.4.2 from
2011-04-26.

'_refine_ls_hydrogen_treatment' value 'CONSTR' changed
to 'constr' according to
/home/saulius/struct/CIF-dictionaries/cif_core.dic dictionary named
'cif_core.dic' version 2.4.2 from 2011-04-26.

Automatic conversion script
Id: cif_fix_values 1715 2011-07-08 13:25:40Z adriana 

The following automatic conversions were performed:

'_exptl_crystal_density_meas' value 'NONE' was changed to '?' - the
value is perceived as not measured.

Automatic conversion script
Id: cif_fix_values 3008 2015-01-20 13:52:24Z robertas 
;
_cod_original_cell_volume 2778.3(13)
_cod_original_sg_symbol_H-M P2(1)/c
_cod_database_code 4069233

loop_
_symmetry_equiv_pos_as_xyz
'x, y, z'
'-x, y+1/2, -z+1/2'
'-x, -y, -z'
'x, -y-1/2, z-1/2'

loop_
_atom_site_label
_atom_site_type_symbol
_atom_site_fract_x
_atom_site_fract_y
_atom_site_fract_z
_atom_site_U_iso_or_equiv
_atom_site_adp_type
_atom_site_occupancy
_atom_site_symmetry_multiplicity
_atom_site_calc_flag
_atom_site_refinement_flags
_atom_site_disorder_assembly
_atom_site_disorder_group
Ti1 Ti 0.31027(5) 0.88193(6) 0.14483(3) 0.03060(18) Uani 1 1 d . . .
Ti2 Ti 0.21661(5) 0.78570(6) -0.04362(3) 0.03258(19) Uani 1 1 d . . .
Si1 Si 0.26630(9) 0.56258(10) 0.10180(6) 0.0391(3) Uani 1 1 d . . .
Cl1 Cl 0.14726(7) 0.85484(11) 0.18417(6) 0.0505(3) Uani 1 1 d . . .
Cl2 Cl 0.29886(9) 0.93370(9) -0.10122(6) 0.0500(3) Uani 1 1 d . . .
O1 O 0.25858(18) 0.8434(2) 0.04889(12) 0.0320(6) Uani 1 1 d . . .
C1 C 0.4144(4) 1.0458(4) 0.1300(3) 0.0531(12) Uani 1 1 d . . .
H1A H 0.4818 1.0438 0.1149 0.064 Uiso 1 1 calc R . .
C2 C 0.3157(4) 1.0638(4) 0.0845(3) 0.0550(12) Uani 1 1 d . . .
H2A H 0.3012 1.0759 0.0319 0.066 Uiso 1 1 calc R . .
C3 C 0.2423(4) 1.0742(4) 0.1280(3) 0.0620(14) Uani 1 1 d . . .
H3A H 0.1676 1.0956 0.1111 0.074 Uiso 1 1 calc R . .
C4 C 0.2983(4) 1.0664(4) 0.2008(3) 0.0633(14) Uani 1 1 d . . .
H4A H 0.2688 1.0802 0.2433 0.076 Uiso 1 1 calc R . .
C5 C 0.4032(4) 1.0505(4) 0.2022(3) 0.0585(13) Uani 1 1 d . . .
H5A H 0.4613 1.0506 0.2457 0.070 Uiso 1 1 calc R . .
C6 C 0.4345(3) 0.7302(3) 0.13349(18) 0.0306(8) Uani 1 1 d . . .
C7 C 0.4840(3) 0.8088(4) 0.1887(2) 0.0376(9) Uani 1 1 d . . .
H7A H 0.5498 0.8509 0.1899 0.045 Uiso 1 1 calc R . .
C8 C 0.4330(3) 0.7999(4) 0.2470(2) 0.0422(10) Uani 1 1 d . . .
H8A H 0.4568 0.8357 0.2949 0.051 Uiso 1 1 calc R . .
C9 C 0.3524(3) 0.7171(4) 0.22804(19) 0.0397(9) Uani 1 1 d . . .
H9A H 0.3081 0.6889 0.2599 0.048 Uiso 1 1 calc R . .
C10 C 0.3518(3) 0.6736(3) 0.15786(19) 0.0343(8) Uani 1 1 d . . .
C11 C 0.1258(3) 0.5646(5) 0.1119(3) 0.0651(14) Uani 1 1 d . . .
H11A H 0.0967 0.6402 0.1011 0.098 Uiso 1 1 calc R . .
H11B H 0.1241 0.5446 0.1608 0.098 Uiso 1 1 calc R . .
H11C H 0.0847 0.5102 0.0790 0.098 Uiso 1 1 calc R . .
C12 C 0.3186(4) 0.4134(4) 0.1243(3) 0.0643(14) Uani 1 1 d . . .
H12A H 0.3908 0.4095 0.1198 0.096 Uiso 1 1 calc R . .
H12B H 0.2765 0.3597 0.0914 0.096 Uiso 1 1 calc R . .
H12C H 0.3154 0.3948 0.1732 0.096 Uiso 1 1 calc R . .
C13 C 0.2857(3) 0.6044(3) 0.0106(2) 0.0362(9) Uani 1 1 d . . .
C14 C 0.2249(3) 0.5825(3) -0.0614(2) 0.0463(11) Uani 1 1 d . . .
H14A H 0.1634 0.5312 -0.0736 0.056 Uiso 1 1 calc R . .
C15 C 0.2735(3) 0.6349(4) -0.1118(2) 0.0466(11) Uani 1 1 d . . .
H15A H 0.2525 0.6254 -0.1646 0.056 Uiso 1 1 calc R . .
C16 C 0.3680(3) 0.6877(3) -0.0727(2) 0.0398(9) Uani 1 1 d . . .
H16A H 0.4220 0.7236 -0.0941 0.048 Uiso 1 1 calc R . .
C17 C 0.3765(3) 0.6694(3) 0.00205(19) 0.0336(8) Uani 1 1 d . . .
C18 C 0.4697(3) 0.7067(3) 0.06298(19) 0.0328(8) Uani 1 1 d . . .
C19 C 0.5491(3) 0.6047(4) 0.0796(2) 0.0466(10) Uani 1 1 d . . .
H19A H 0.5145 0.5391 0.0945 0.070 Uiso 1 1 calc R . .
H19B H 0.6085 0.6261 0.1178 0.070 Uiso 1 1 calc R . .
H19C H 0.5733 0.5860 0.0367 0.070 Uiso 1 1 calc R . .
C20 C 0.5272(3) 0.8100(4) 0.0395(2) 0.0452(10) Uani 1 1 d . . .
H20A H 0.4794 0.8741 0.0293 0.068 Uiso 1 1 calc R . .
H20B H 0.5513 0.7905 -0.0032 0.068 Uiso 1 1 calc R . .
H20C H 0.5868 0.8302 0.0779 0.068 Uiso 1 1 calc R . .
C21 C 0.0489(3) 0.8342(5) -0.0177(3) 0.0568(13) Uani 1 1 d . . .
H21A H 0.0358 0.8492 0.0305 0.068 Uiso 1 1 calc R . .
C22 C 0.0378(3) 0.7287(5) -0.0536(3) 0.0611(13) Uani 1 1 d . . .
H22A H 0.0153 0.6570 -0.0345 0.073 Uiso 1 1 calc R . .
C23 C 0.0471(4) 0.7462(5) -0.1262(3) 0.0648(14) Uani 1 1 d . . .
H23A H 0.0335 0.6890 -0.1653 0.078 Uiso 1 1 calc R . .
C24 C 0.0669(4) 0.8629(5) -0.1334(3) 0.0662(15) Uani 1 1 d . . .
H24A H 0.0708 0.9020 -0.1786 0.079 Uiso 1 1 calc R . .
C25 C 0.0686(3) 0.9166(4) -0.0662(3) 0.0578(13) Uani 1 1 d . . .
H25A H 0.0731 0.9996 -0.0573 0.069 Uiso 1 1 calc R . .
C26 C 0.1298(6) 0.1940(7) 0.8499(4) 0.143(3) Uani 0.722(5) 1 d PDU A 1
H26A H 0.0632 0.1528 0.8423 0.171 Uiso 0.722(5) 1 calc PR A 1
H26B H 0.1852 0.1454 0.8394 0.171 Uiso 0.722(5) 1 calc PR A 1
Cl3 Cl 0.1193(6) 0.3310(8) 0.8055(4) 0.141(4) Uani 0.278(5) 1 d PDU A 1
Cl4 Cl 0.1663(3) 0.2646(3) 0.9361(2) 0.1071(11) Uani 0.722(5) 1 d PDU A 1
C26' C 0.1298(6) 0.1940(7) 0.8499(4) 0.143(3) Uani 0.278(5) 1 d PU A 2
H26C H 0.0537 0.1875 0.8322 0.171 Uiso 0.278(5) 1 calc PR A 2
H26D H 0.1547 0.1268 0.8793 0.171 Uiso 0.278(5) 1 calc PR A 2
Cl3' Cl 0.1895(2) 0.2010(4) 0.77830(17) 0.1384(16) Uani 0.722(5) 1 d PDU A 2
Cl4' Cl 0.1579(10) 0.3089(10) 0.8985(9) 0.152(4) Uani 0.278(5) 1 d PDU A 2

loop_
_atom_site_aniso_label
_atom_site_aniso_U_11
_atom_site_aniso_U_22
_atom_site_aniso_U_33
_atom_site_aniso_U_23
_atom_site_aniso_U_13
_atom_site_aniso_U_12
Ti1 0.0323(3) 0.0341(4) 0.0260(3) -0.0056(3) 0.0077(3) -0.0013(3)
Ti2 0.0382(4) 0.0313(4) 0.0257(3) -0.0021(3) 0.0022(3) 0.0023(3)
Si1 0.0451(6) 0.0333(6) 0.0373(6) 0.0045(5) 0.0059(5) -0.0053(5)
Cl1 0.0385(5) 0.0701(8) 0.0469(6) -0.0022(5) 0.0179(4) -0.0009(5)
Cl2 0.0642(7) 0.0422(6) 0.0473(6) 0.0087(5) 0.0204(5) 0.0028(5)
O1 0.0366(13) 0.0319(14) 0.0265(12) -0.0028(11) 0.0049(10) 0.0028(11)
C1 0.055(3) 0.035(2) 0.075(3) -0.009(2) 0.027(2) -0.011(2)
C2 0.079(3) 0.035(2) 0.049(3) 0.002(2) 0.011(2) -0.009(2)
C3 0.047(3) 0.036(3) 0.099(4) -0.005(3) 0.008(3) 0.006(2)
C4 0.085(4) 0.046(3) 0.066(3) -0.027(3) 0.033(3) -0.006(3)
C5 0.067(3) 0.045(3) 0.056(3) -0.018(2) -0.001(2) -0.010(2)
C6 0.0298(17) 0.033(2) 0.0279(17) 0.0009(16) 0.0039(14) 0.0056(15)
C7 0.0312(19) 0.045(2) 0.0337(19) -0.0025(18) 0.0013(15) 0.0022(17)
C8 0.044(2) 0.054(3) 0.0250(18) -0.0057(18) 0.0016(16) 0.000(2)
C9 0.045(2) 0.047(3) 0.0278(18) 0.0093(18) 0.0097(16) 0.0042(19)
C10 0.039(2) 0.034(2) 0.0288(18) 0.0050(17) 0.0059(15) 0.0026(17)
C11 0.056(3) 0.067(3) 0.075(3) 0.004(3) 0.018(2) -0.019(3)
C12 0.079(3) 0.043(3) 0.064(3) 0.011(2) 0.003(3) 0.000(2)
C13 0.046(2) 0.0264(19) 0.0327(19) -0.0029(16) 0.0018(16) 0.0020(17)
C14 0.058(3) 0.030(2) 0.043(2) -0.0108(19) -0.005(2) 0.0006(19)
C15 0.069(3) 0.040(2) 0.029(2) -0.0068(18) 0.0054(19) 0.010(2)
C16 0.052(2) 0.038(2) 0.0312(19) -0.0031(18) 0.0125(17) 0.0133(19)
C17 0.042(2) 0.030(2) 0.0299(18) -0.0005(16) 0.0092(15) 0.0075(17)
C18 0.0316(18) 0.037(2) 0.0305(18) -0.0010(16) 0.0083(15) 0.0044(16)
C19 0.046(2) 0.049(3) 0.043(2) -0.001(2) 0.0077(18) 0.017(2)
C20 0.047(2) 0.052(3) 0.043(2) -0.004(2) 0.0219(18) -0.004(2)
C21 0.031(2) 0.073(3) 0.064(3) -0.004(3) 0.005(2) 0.004(2)
C22 0.038(2) 0.063(3) 0.073(3) 0.002(3) -0.005(2) -0.009(2)
C23 0.053(3) 0.069(4) 0.056(3) -0.014(3) -0.020(2) 0.003(3)
C24 0.053(3) 0.078(4) 0.057(3) 0.015(3) -0.010(2) 0.013(3)
C25 0.040(2) 0.051(3) 0.075(3) 0.001(3) -0.003(2) 0.013(2)
C26 0.108(5) 0.157(6) 0.165(6) 0.009(5) 0.038(4) -0.036(5)
Cl3 0.111(5) 0.205(8) 0.096(5) 0.025(5) 0.001(4) -0.053(5)
Cl4 0.0893(17) 0.090(2) 0.146(3) 0.015(2) 0.0355(17) -0.0016(15)
C26' 0.108(5) 0.157(6) 0.165(6) 0.009(5) 0.038(4) -0.036(5)
Cl3' 0.114(2) 0.192(4) 0.107(2) 0.049(2) 0.0210(16) -0.009(2)
Cl4' 0.149(7) 0.101(6) 0.216(9) -0.041(7) 0.060(7) -0.004(6)

loop_
_atom_type_symbol
_atom_type_description
_atom_type_scat_dispersion_real
_atom_type_scat_dispersion_imag
_atom_type_scat_source
C C 0.0033 0.0016 'International Tables Vol C Tables 4.2.6.8 and 6.1.1.4'
H H 0.0000 0.0000 'International Tables Vol C Tables 4.2.6.8 and 6.1.1.4'
O O 0.0106 0.0060 'International Tables Vol C Tables 4.2.6.8 and 6.1.1.4'
Si Si 0.0817 0.0704 'International Tables Vol C Tables 4.2.6.8 and 6.1.1.4'
Cl Cl 0.1484 0.1585 'International Tables Vol C Tables 4.2.6.8 and 6.1.1.4'
Ti Ti 0.2776 0.4457 'International Tables Vol C Tables 4.2.6.8 and 6.1.1.4'

loop_
_geom_angle_atom_site_label_1
_geom_angle_atom_site_label_2
_geom_angle_atom_site_label_3
_geom_angle
O1 Ti1 C7 111.04(12)
O1 Ti1 C1 99.54(15)
C7 Ti1 C1 79.06(15)
O1 Ti1 C3 93.25(16)
C7 Ti1 C3 132.18(15)
C1 Ti1 C3 56.01(16)
O1 Ti1 C8 136.16(13)
C7 Ti1 C8 34.47(13)
C1 Ti1 C8 97.10(16)
C3 Ti1 C8 129.26(17)
O1 Ti1 C2 77.91(14)
C7 Ti1 C2 110.56(16)
C1 Ti1 C2 33.49(15)
C3 Ti1 C2 33.82(17)
C8 Ti1 C2 130.02(15)
O1 Ti1 C4 127.13(16)
C7 Ti1 C4 108.48(16)
C1 Ti1 C4 55.77(17)
C3 Ti1 C4 33.94(17)
C8 Ti1 C4 95.60(17)
C2 Ti1 C4 55.92(17)
O1 Ti1 Cl1 97.24(8)
C7 Ti1 Cl1 132.28(10)
C1 Ti1 Cl1 134.26(12)
C3 Ti1 Cl1 80.89(13)
C8 Ti1 Cl1 99.49(10)
C2 Ti1 Cl1 112.50(13)
C4 Ti1 Cl1 80.32(13)
O1 Ti1 C5 132.02(15)
C7 Ti1 C5 78.40(16)
C1 Ti1 C5 33.99(16)
C3 Ti1 C5 55.58(16)
C8 Ti1 C5 77.97(16)
C2 Ti1 C5 55.70(16)
C4 Ti1 C5 32.85(16)
Cl1 Ti1 C5 110.36(13)
O1 Ti1 C6 80.49(11)
C7 Ti1 C6 34.46(12)
C1 Ti1 C6 99.46(14)
C3 Ti1 C6 153.58(16)
C8 Ti1 C6 56.83(13)
C2 Ti1 C6 120.15(15)
C4 Ti1 C6 142.60(16)
Cl1 Ti1 C6 125.21(10)
C5 Ti1 C6 110.78(15)
O1 Ti1 C9 114.72(12)
C7 Ti1 C9 56.18(13)
C1 Ti1 C9 130.40(15)
C3 Ti1 C9 146.34(18)
C8 Ti1 C9 33.58(13)
C2 Ti1 C9 163.61(15)
C4 Ti1 C9 116.06(16)
Cl1 Ti1 C9 77.47(10)
C5 Ti1 C9 109.24(16)
C6 Ti1 C9 55.73(12)
O1 Ti1 C10 83.21(11)
C7 Ti1 C10 56.53(13)
C1 Ti1 C10 132.45(14)
C3 Ti1 C10 171.22(14)
C8 Ti1 C10 56.21(13)
C2 Ti1 C10 150.90(15)
C4 Ti1 C10 149.17(16)
Cl1 Ti1 C10 91.55(9)
C5 Ti1 C10 132.16(15)
C6 Ti1 C10 33.66(12)
C9 Ti1 C10 33.35(12)
O1 Ti2 C22 104.30(16)
O1 Ti2 C15 136.16(12)
C22 Ti2 C15 99.74(17)
O1 Ti2 C14 118.80(13)
C22 Ti2 C14 77.76(17)
C15 Ti2 C14 33.97(15)
O1 Ti2 C21 78.66(14)
C22 Ti2 C21 33.87(17)
C15 Ti2 C21 133.44(17)
C14 Ti2 C21 109.39(17)
O1 Ti2 C25 89.27(15)
C22 Ti2 C25 55.90(17)
C15 Ti2 C25 134.40(16)
C14 Ti2 C25 131.19(16)
C21 Ti2 C25 33.58(17)
O1 Ti2 Cl2 96.01(9)
C22 Ti2 Cl2 133.45(13)
C15 Ti2 Cl2 93.25(12)
C14 Ti2 Cl2 127.05(12)
C21 Ti2 Cl2 116.07(14)
C25 Ti2 Cl2 83.46(13)
O1 Ti2 C13 85.13(12)
C22 Ti2 C13 92.85(16)
C15 Ti2 C13 57.34(13)
C14 Ti2 C13 34.54(13)
C21 Ti2 C13 112.41(16)
C25 Ti2 C13 145.70(16)
Cl2 Ti2 C13 130.75(10)
O1 Ti2 C23 135.04(16)
C22 Ti2 C23 34.37(18)
C15 Ti2 C23 81.99(17)
C14 Ti2 C23 77.66(16)
C21 Ti2 C23 56.50(18)
C25 Ti2 C23 55.90(17)
Cl2 Ti2 C23 105.86(15)
C13 Ti2 C23 107.41(16)
O1 Ti2 C24 122.92(16)
C22 Ti2 C24 56.06(19)
C15 Ti2 C24 100.91(17)
C14 Ti2 C24 108.66(17)
C21 Ti2 C24 56.16(18)
C25 Ti2 C24 33.88(17)
Cl2 Ti2 C24 77.68(14)
C13 Ti2 C24 140.58(16)
C23 Ti2 C24 33.27(18)
O1 Ti2 C16 107.94(12)
C22 Ti2 C16 132.29(17)
C15 Ti2 C16 34.11(14)
C14 Ti2 C16 56.12(15)
C21 Ti2 C16 165.51(17)
C25 Ti2 C16 154.79(16)
Cl2 Ti2 C16 76.68(11)
C13 Ti2 C16 56.68(14)
C23 Ti2 C16 115.03(16)
C24 Ti2 C16 124.63(17)
O1 Ti2 C17 79.94(11)
C22 Ti2 C17 127.05(16)
C15 Ti2 C17 56.38(13)
C14 Ti2 C17 56.28(13)
C21 Ti2 C17 141.84(15)
C25 Ti2 C17 169.21(15)
Cl2 Ti2 C17 97.26(10)
C13 Ti2 C17 34.27(13)
C23 Ti2 C17 133.38(16)
C24 Ti2 C17 156.77(17)
C16 Ti2 C17 33.40(12)
C13 Si1 C10 98.99(17)
C13 Si1 C11 115.6(2)
C10 Si1 C11 113.4(2)
C13 Si1 C12 109.4(2)
C10 Si1 C12 112.0(2)
C11 Si1 C12 107.3(2)
Ti2 O1 Ti1 171.97(15)
C2 C1 C5 108.1(4)
C2 C1 Ti1 74.1(2)
C5 C1 Ti1 74.3(3)
C2 C1 H1A 125.6
C5 C1 H1A 125.6
Ti1 C1 H1A 125.6
C1 C2 C3 107.8(4)
C1 C2 Ti1 72.4(3)
C3 C2 Ti1 72.6(3)
C1 C2 H2A 125.9
C3 C2 H2A 125.9
Ti1 C2 H2A 125.9
C2 C3 C4 107.6(4)
C2 C3 Ti1 73.6(3)
C4 C3 Ti1 73.6(3)
C2 C3 H3A 125.9
C4 C3 H3A 125.9
Ti1 C3 H3A 125.9
C5 C4 C3 108.4(5)
C5 C4 Ti1 74.0(3)
C3 C4 Ti1 72.4(3)
C5 C4 H4A 125.6
C3 C4 H4A 125.6
Ti1 C4 H4A 125.6
C4 C5 C1 108.1(4)
C4 C5 Ti1 73.2(3)
C1 C5 Ti1 71.7(2)
C4 C5 H5A 125.8
C1 C5 H5A 125.8
Ti1 C5 H5A 125.8
C10 C6 C7 107.8(3)
C10 C6 C18 126.7(3)
C7 C6 C18 125.4(3)
C10 C6 Ti1 75.1(2)
C7 C6 Ti1 70.5(2)
C18 C6 Ti1 122.9(2)
C8 C7 C6 108.2(3)
C8 C7 Ti1 73.9(2)
C6 C7 Ti1 75.0(2)
C8 C7 H7A 125.5
C6 C7 H7A 125.5
Ti1 C7 H7A 125.5
C9 C8 C7 107.7(3)
C9 C8 Ti1 75.6(2)
C7 C8 Ti1 71.7(2)
C9 C8 H8A 125.8
C7 C8 H8A 125.8
Ti1 C8 H8A 125.8
C8 C9 C10 109.1(3)
C8 C9 Ti1 70.9(2)
C10 C9 Ti1 74.1(2)
C8 C9 H9A 125.3
C10 C9 H9A 125.3
Ti1 C9 H9A 125.3
C9 C10 C6 107.2(3)
C9 C10 Si1 130.8(3)
C6 C10 Si1 122.0(3)
C9 C10 Ti1 72.5(2)
C6 C10 Ti1 71.2(2)
Si1 C10 Ti1 122.18(17)
Si1 C11 H11A 109.5
Si1 C11 H11B 109.5
H11A C11 H11B 109.5
Si1 C11 H11C 109.5
H11A C11 H11C 109.5
H11B C11 H11C 109.5
Si1 C12 H12A 109.5
Si1 C12 H12B 109.5
H12A C12 H12B 109.5
Si1 C12 H12C 109.5
H12A C12 H12C 109.5
H12B C12 H12C 109.5
C14 C13 C17 105.8(4)
C14 C13 Si1 132.2(3)
C17 C13 Si1 122.0(3)
C14 C13 Ti2 71.5(2)
C17 C13 Ti2 74.2(2)
Si1 C13 Ti2 120.21(18)
C15 C14 C13 109.6(4)
C15 C14 Ti2 73.0(2)
C13 C14 Ti2 73.9(2)
C15 C14 H14A 125.0
C13 C14 H14A 125.0
Ti2 C14 H14A 125.0
C14 C15 C16 107.7(3)
C14 C15 Ti2 73.1(2)
C16 C15 Ti2 74.8(2)
C14 C15 H15A 125.8
C16 C15 H15A 125.8
Ti2 C15 H15A 125.8
C17 C16 C15 108.5(4)
C17 C16 Ti2 74.1(2)
C15 C16 Ti2 71.1(2)
C17 C16 H16A 125.6
C15 C16 H16A 125.6
Ti2 C16 H16A 125.6
C16 C17 C13 108.4(3)
C16 C17 C18 125.4(3)
C13 C17 C18 126.1(3)
C16 C17 Ti2 72.5(2)
C13 C17 Ti2 71.5(2)
C18 C17 Ti2 124.4(2)
C17 C18 C6 111.5(3)
C17 C18 C20 110.9(3)
C6 C18 C20 111.9(3)
C17 C18 C19 107.9(3)
C6 C18 C19 106.1(3)
C20 C18 C19 108.2(3)
C18 C19 H19A 109.5
C18 C19 H19B 109.5
H19A C19 H19B 109.5
C18 C19 H19C 109.5
H19A C19 H19C 109.5
H19B C19 H19C 109.5
C18 C20 H20A 109.5
C18 C20 H20B 109.5
H20A C20 H20B 109.5
C18 C20 H20C 109.5
H20A C20 H20C 109.5
H20B C20 H20C 109.5
C25 C21 C22 107.4(5)
C25 C21 Ti2 73.4(3)
C22 C21 Ti2 72.0(3)
C25 C21 H21A 126.1
C22 C21 H21A 126.1
Ti2 C21 H21A 126.1
C21 C22 C23 108.8(5)
C21 C22 Ti2 74.2(3)
C23 C22 Ti2 74.9(3)
C21 C22 H22A 125.2
C23 C22 H22A 125.2
Ti2 C22 H22A 125.2
C24 C23 C22 107.1(5)
C24 C23 Ti2 73.7(3)
C22 C23 Ti2 70.8(2)
C24 C23 H23A 126.3
C22 C23 H23A 126.3
Ti2 C23 H23A 126.3
C23 C24 C25 107.9(5)
C23 C24 Ti2 73.0(3)
C25 C24 Ti2 72.0(2)
C23 C24 H24A 125.9
C25 C24 H24A 125.9
Ti2 C24 H24A 125.9
C21 C25 C24 108.8(5)
C21 C25 Ti2 73.0(3)
C24 C25 Ti2 74.2(3)
C21 C25 H25A 125.3
C24 C25 H25A 125.3
Ti2 C25 H25A 125.3
Cl4 C26 Cl3 89.7(4)
Cl4 C26 H26A 113.7
Cl3 C26 H26A 113.7
Cl4 C26 H26B 113.7
Cl3 C26 H26B 113.7
H26A C26 H26B 110.9

loop_
_geom_bond_atom_site_label_1
_geom_bond_atom_site_label_2
_geom_bond_distance
Ti1 O1 1.840(2)
Ti1 C7 2.373(4)
Ti1 C1 2.390(4)
Ti1 C3 2.399(5)
Ti1 C8 2.401(4)
Ti1 C2 2.413(5)
Ti1 C4 2.414(5)
Ti1 Cl1 2.4183(12)
Ti1 C5 2.423(4)
Ti1 C6 2.433(4)
Ti1 C9 2.462(4)
Ti1 C10 2.483(4)
Ti2 O1 1.837(2)
Ti2 C22 2.377(4)
Ti2 C15 2.393(4)
Ti2 C14 2.394(4)
Ti2 C21 2.405(4)
Ti2 C25 2.410(4)
Ti2 Cl2 2.4135(13)
Ti2 C13 2.425(4)
Ti2 C23 2.430(4)
Ti2 C24 2.438(4)
Ti2 C16 2.440(4)
Ti2 C17 2.460(4)
Si1 C13 1.865(4)
Si1 C10 1.866(4)
Si1 C11 1.876(5)
Si1 C12 1.876(5)
C1 C2 1.384(6)
C1 C5 1.407(7)
C1 H1A 0.9800
C2 C3 1.400(7)
C2 H2A 0.9800
C3 C4 1.405(7)
C3 H3A 0.9800
C4 C5 1.368(7)
C4 H4A 0.9800
C5 H5A 0.9800
C6 C10 1.424(5)
C6 C7 1.425(5)
C6 C18 1.530(5)
C7 C8 1.415(5)
C7 H7A 0.9800
C8 C9 1.406(6)
C8 H8A 0.9800
C9 C10 1.419(5)
C9 H9A 0.9800
C11 H11A 0.9600
C11 H11B 0.9600
C11 H11C 0.9600
C12 H12A 0.9600
C12 H12B 0.9600
C12 H12C 0.9600
C13 C14 1.431(5)
C13 C17 1.439(5)
C14 C15 1.398(6)
C14 H14A 0.9800
C15 C16 1.418(6)
C15 H15A 0.9800
C16 C17 1.408(5)
C16 H16A 0.9800
C17 C18 1.528(5)
C18 C20 1.533(5)
C18 C19 1.555(5)
C19 H19A 0.9600
C19 H19B 0.9600
C19 H19C 0.9600
C20 H20A 0.9600
C20 H20B 0.9600
C20 H20C 0.9600
C21 C25 1.391(7)
C21 C22 1.393(7)
C21 H21A 0.9800
C22 C23 1.421(7)
C22 H22A 0.9800
C23 C24 1.394(8)
C23 H23A 0.9800
C24 C25 1.413(7)
C24 H24A 0.9800
C25 H25A 0.9800
C26 Cl4 1.790(7)
C26 Cl3 1.792(8)
C26 H26A 0.9700
C26 H26B 0.9700

loop_
_geom_torsion_atom_site_label_1
_geom_torsion_atom_site_label_2
_geom_torsion_atom_site_label_3
_geom_torsion_atom_site_label_4
_geom_torsion
C22 Ti2 O1 Ti1 102.2(11)
C15 Ti2 O1 Ti1 -19.0(12)
C14 Ti2 O1 Ti1 18.5(11)
C21 Ti2 O1 Ti1 124.5(11)
C25 Ti2 O1 Ti1 156.6(11)
Cl2 Ti2 O1 Ti1 -120.0(11)
C13 Ti2 O1 Ti1 10.5(11)
C23 Ti2 O1 Ti1 120.3(11)
C24 Ti2 O1 Ti1 160.8(10)
C16 Ti2 O1 Ti1 -42.1(11)
C17 Ti2 O1 Ti1 -23.7(11)
C7 Ti1 O1 Ti2 37.3(11)
C1 Ti1 O1 Ti2 119.1(11)
C3 Ti1 O1 Ti2 175.2(11)
C8 Ti1 O1 Ti2 8.3(12)
C2 Ti1 O1 Ti2 144.9(11)
C4 Ti1 O1 Ti2 173.1(10)
Cl1 Ti1 O1 Ti2 -103.6(11)
C5 Ti1 O1 Ti2 130.5(11)
C6 Ti1 O1 Ti2 21.0(11)
C9 Ti1 O1 Ti2 -24.1(11)
C10 Ti1 O1 Ti2 -12.9(11)
O1 Ti1 C1 C2 50.3(3)
C7 Ti1 C1 C2 160.1(3)
C3 Ti1 C1 C2 -37.2(3)
C8 Ti1 C1 C2 -170.4(3)
C4 Ti1 C1 C2 -78.5(3)
Cl1 Ti1 C1 C2 -59.7(3)
C5 Ti1 C1 C2 -114.5(4)
C6 Ti1 C1 C2 132.1(3)
C9 Ti1 C1 C2 -175.3(3)
C10 Ti1 C1 C2 139.8(3)
O1 Ti1 C1 C5 164.8(3)
C7 Ti1 C1 C5 -85.4(3)
C3 Ti1 C1 C5 77.3(3)
C8 Ti1 C1 C5 -55.9(3)
C2 Ti1 C1 C5 114.5(4)
C4 Ti1 C1 C5 36.0(3)
Cl1 Ti1 C1 C5 54.8(3)
C6 Ti1 C1 C5 -113.4(3)
C9 Ti1 C1 C5 -60.8(3)
C10 Ti1 C1 C5 -105.7(3)
C5 C1 C2 C3 -2.7(5)
Ti1 C1 C2 C3 64.4(3)
C5 C1 C2 Ti1 -67.1(3)
O1 Ti1 C2 C1 -129.1(3)
C7 Ti1 C2 C1 -20.9(3)
C3 Ti1 C2 C1 115.8(4)
C8 Ti1 C2 C1 12.5(4)
C4 Ti1 C2 C1 78.0(3)
Cl1 Ti1 C2 C1 138.0(3)
C5 Ti1 C2 C1 38.0(3)
C6 Ti1 C2 C1 -57.8(3)
C9 Ti1 C2 C1 12.8(7)
C10 Ti1 C2 C1 -78.4(4)
O1 Ti1 C2 C3 115.1(3)
C7 Ti1 C2 C3 -136.8(3)
C1 Ti1 C2 C3 -115.8(4)
C8 Ti1 C2 C3 -103.4(3)
C4 Ti1 C2 C3 -37.8(3)
Cl1 Ti1 C2 C3 22.2(3)
C5 Ti1 C2 C3 -77.8(3)
C6 Ti1 C2 C3 -173.6(3)
C9 Ti1 C2 C3 -103.0(6)
C10 Ti1 C2 C3 165.7(3)
C1 C2 C3 C4 2.1(5)
Ti1 C2 C3 C4 66.3(3)
C1 C2 C3 Ti1 -64.3(3)
O1 Ti1 C3 C2 -62.5(3)
C7 Ti1 C3 C2 59.9(4)
C1 Ti1 C3 C2 36.8(3)
C8 Ti1 C3 C2 105.8(3)
C4 Ti1 C3 C2 114.5(4)
Cl1 Ti1 C3 C2 -159.3(3)
C5 Ti1 C3 C2 78.2(3)
C6 Ti1 C3 C2 12.6(5)
C9 Ti1 C3 C2 150.3(3)
C10 Ti1 C3 C2 -128.4(10)
O1 Ti1 C3 C4 -177.0(3)
C7 Ti1 C3 C4 -54.6(4)
C1 Ti1 C3 C4 -77.7(3)
C8 Ti1 C3 C4 -8.7(4)
C2 Ti1 C3 C4 -114.5(4)
Cl1 Ti1 C3 C4 86.2(3)
C5 Ti1 C3 C4 -36.3(3)
C6 Ti1 C3 C4 -101.9(4)
C9 Ti1 C3 C4 35.8(4)
C10 Ti1 C3 C4 117.1(10)
C2 C3 C4 C5 -0.6(6)
Ti1 C3 C4 C5 65.8(4)
C2 C3 C4 Ti1 -66.3(3)
O1 Ti1 C4 C5 -112.0(3)
C7 Ti1 C4 C5 24.7(4)
C1 Ti1 C4 C5 -37.3(3)
C3 Ti1 C4 C5 -115.8(5)
C8 Ti1 C4 C5 57.5(3)
C2 Ti1 C4 C5 -78.1(3)
Cl1 Ti1 C4 C5 156.2(3)
C6 Ti1 C4 C5 18.4(5)
C9 Ti1 C4 C5 85.3(3)
C10 Ti1 C4 C5 79.6(4)
O1 Ti1 C4 C3 3.7(4)
C7 Ti1 C4 C3 140.5(3)
C1 Ti1 C4 C3 78.5(3)
C8 Ti1 C4 C3 173.2(3)
C2 Ti1 C4 C3 37.7(3)
Cl1 Ti1 C4 C3 -88.0(3)
C5 Ti1 C4 C3 115.8(5)
C6 Ti1 C4 C3 134.2(3)
C9 Ti1 C4 C3 -158.9(3)
C10 Ti1 C4 C3 -164.6(3)
C3 C4 C5 C1 -1.1(6)
Ti1 C4 C5 C1 63.7(3)
C3 C4 C5 Ti1 -64.8(3)
C2 C1 C5 C4 2.4(5)
Ti1 C1 C5 C4 -64.6(4)
C2 C1 C5 Ti1 67.0(3)
O1 Ti1 C5 C4 95.9(3)
C7 Ti1 C5 C4 -156.2(3)
C1 Ti1 C5 C4 116.2(5)
C3 Ti1 C5 C4 37.6(3)
C8 Ti1 C5 C4 -120.9(3)
C2 Ti1 C5 C4 78.8(3)
Cl1 Ti1 C5 C4 -25.1(3)
C6 Ti1 C5 C4 -168.1(3)
C9 Ti1 C5 C4 -108.5(3)
C10 Ti1 C5 C4 -137.2(3)
O1 Ti1 C5 C1 -20.4(4)
C7 Ti1 C5 C1 87.6(3)
C3 Ti1 C5 C1 -78.7(3)
C8 Ti1 C5 C1 122.8(3)
C2 Ti1 C5 C1 -37.4(3)
C4 Ti1 C5 C1 -116.2(5)
Cl1 Ti1 C5 C1 -141.4(3)
C6 Ti1 C5 C1 75.6(3)
C9 Ti1 C5 C1 135.3(3)
C10 Ti1 C5 C1 106.6(3)
O1 Ti1 C6 C10 -92.0(2)
C7 Ti1 C6 C10 115.4(3)
C1 Ti1 C6 C10 169.8(2)
C3 Ti1 C6 C10 -170.0(3)
C8 Ti1 C6 C10 77.5(2)
C2 Ti1 C6 C10 -162.0(2)
C4 Ti1 C6 C10 125.9(3)
Cl1 Ti1 C6 C10 0.2(2)
C5 Ti1 C6 C10 136.5(2)
C9 Ti1 C6 C10 36.8(2)
O1 Ti1 C6 C7 152.5(2)
C1 Ti1 C6 C7 54.4(2)
C3 Ti1 C6 C7 74.6(4)
C8 Ti1 C6 C7 -38.0(2)
C2 Ti1 C6 C7 82.6(3)
C4 Ti1 C6 C7 10.5(4)
Cl1 Ti1 C6 C7 -115.3(2)
C5 Ti1 C6 C7 21.1(3)
C9 Ti1 C6 C7 -78.6(2)
C10 Ti1 C6 C7 -115.4(3)
O1 Ti1 C6 C18 32.3(3)
C7 Ti1 C6 C18 -120.2(4)
C1 Ti1 C6 C18 -65.9(3)
C3 Ti1 C6 C18 -45.7(5)
C8 Ti1 C6 C18 -158.2(3)
C2 Ti1 C6 C18 -37.6(3)
C4 Ti1 C6 C18 -109.8(3)
Cl1 Ti1 C6 C18 124.5(3)
C5 Ti1 C6 C18 -99.2(3)
C9 Ti1 C6 C18 161.2(3)
C10 Ti1 C6 C18 124.3(4)
C10 C6 C7 C8 0.6(4)
C18 C6 C7 C8 -175.9(3)
Ti1 C6 C7 C8 67.0(3)
C10 C6 C7 Ti1 -66.4(2)
C18 C6 C7 Ti1 117.1(3)
O1 Ti1 C7 C8 -143.6(2)
C1 Ti1 C7 C8 120.3(3)
C3 Ti1 C7 C8 100.9(3)
C2 Ti1 C7 C8 131.9(3)
C4 Ti1 C7 C8 72.2(3)
Cl1 Ti1 C7 C8 -21.5(3)
C5 Ti1 C7 C8 85.6(3)
C6 Ti1 C7 C8 -114.5(3)
C9 Ti1 C7 C8 -37.3(2)
C10 Ti1 C7 C8 -77.6(3)
O1 Ti1 C7 C6 -29.2(2)
C1 Ti1 C7 C6 -125.3(2)
C3 Ti1 C7 C6 -144.6(3)
C8 Ti1 C7 C6 114.5(3)
C2 Ti1 C7 C6 -113.7(2)
C4 Ti1 C7 C6 -173.3(2)
Cl1 Ti1 C7 C6 93.0(2)
C5 Ti1 C7 C6 -159.9(3)
C9 Ti1 C7 C6 77.2(2)
C10 Ti1 C7 C6 36.9(2)
C6 C7 C8 C9 -0.2(4)
Ti1 C7 C8 C9 67.6(3)
C6 C7 C8 Ti1 -67.8(3)
O1 Ti1 C8 C9 -61.5(3)
C7 Ti1 C8 C9 -114.6(3)
C1 Ti1 C8 C9 -173.3(2)
C3 Ti1 C8 C9 135.4(3)
C2 Ti1 C8 C9 179.8(2)
C4 Ti1 C8 C9 130.6(3)
Cl1 Ti1 C8 C9 49.5(2)
C5 Ti1 C8 C9 158.5(3)
C6 Ti1 C8 C9 -76.6(2)
C10 Ti1 C8 C9 -36.0(2)
O1 Ti1 C8 C7 53.1(3)
C1 Ti1 C8 C7 -58.7(3)
C3 Ti1 C8 C7 -110.0(3)
C2 Ti1 C8 C7 -65.6(3)
C4 Ti1 C8 C7 -114.8(3)
Cl1 Ti1 C8 C7 164.1(2)
C5 Ti1 C8 C7 -87.0(3)
C6 Ti1 C8 C7 38.0(2)
C9 Ti1 C8 C7 114.6(4)
C10 Ti1 C8 C7 78.6(3)
C7 C8 C9 C10 -0.2(4)
Ti1 C8 C9 C10 64.7(3)
C7 C8 C9 Ti1 -65.0(3)
O1 Ti1 C9 C8 137.9(2)
C7 Ti1 C9 C8 38.3(2)
C1 Ti1 C9 C8 8.8(3)
C3 Ti1 C9 C8 -78.6(3)
C2 Ti1 C9 C8 -0.5(6)
C4 Ti1 C9 C8 -57.3(3)
Cl1 Ti1 C9 C8 -129.8(2)
C5 Ti1 C9 C8 -22.4(3)
C6 Ti1 C9 C8 80.2(2)
C10 Ti1 C9 C8 117.3(3)
O1 Ti1 C9 C10 20.6(2)
C7 Ti1 C9 C10 -79.1(2)
C1 Ti1 C9 C10 -108.6(3)
C3 Ti1 C9 C10 164.1(3)
C8 Ti1 C9 C10 -117.3(3)
C2 Ti1 C9 C10 -117.8(5)
C4 Ti1 C9 C10 -174.6(2)
Cl1 Ti1 C9 C10 112.8(2)
C5 Ti1 C9 C10 -139.7(2)
C6 Ti1 C9 C10 -37.2(2)
C8 C9 C10 C6 0.6(4)
Ti1 C9 C10 C6 63.2(2)
C8 C9 C10 Si1 179.6(3)
Ti1 C9 C10 Si1 -117.8(3)
C8 C9 C10 Ti1 -62.7(3)
C7 C6 C10 C9 -0.7(4)
C18 C6 C10 C9 175.8(3)
Ti1 C6 C10 C9 -64.1(3)
C7 C6 C10 Si1 -179.8(3)
C18 C6 C10 Si1 -3.4(5)
Ti1 C6 C10 Si1 116.8(3)
C7 C6 C10 Ti1 63.4(2)
C18 C6 C10 Ti1 -120.2(3)
C13 Si1 C10 C9 158.9(4)
C11 Si1 C10 C9 35.9(4)
C12 Si1 C10 C9 -85.8(4)
C13 Si1 C10 C6 -22.2(3)
C11 Si1 C10 C6 -145.2(3)
C12 Si1 C10 C6 93.1(3)
C13 Si1 C10 Ti1 64.7(2)
C11 Si1 C10 Ti1 -58.4(3)
C12 Si1 C10 Ti1 180.0(2)
O1 Ti1 C10 C9 -161.3(2)
C7 Ti1 C10 C9 77.9(2)
C1 Ti1 C10 C9 102.0(3)
C3 Ti1 C10 C9 -94.7(11)
C8 Ti1 C10 C9 36.2(2)
C2 Ti1 C10 C9 149.1(3)
C4 Ti1 C10 C9 9.4(4)
Cl1 Ti1 C10 C9 -64.2(2)
C5 Ti1 C10 C9 55.5(3)
C6 Ti1 C10 C9 115.7(3)
O1 Ti1 C10 C6 83.0(2)
C7 Ti1 C10 C6 -37.8(2)
C1 Ti1 C10 C6 -13.7(3)
C3 Ti1 C10 C6 149.6(11)
C8 Ti1 C10 C6 -79.5(2)
C2 Ti1 C10 C6 33.4(4)
C4 Ti1 C10 C6 -106.3(3)
Cl1 Ti1 C10 C6 -179.86(19)
C5 Ti1 C10 C6 -60.3(3)
C9 Ti1 C10 C6 -115.7(3)
O1 Ti1 C10 Si1 -33.6(2)
C7 Ti1 C10 Si1 -154.4(3)
C1 Ti1 C10 Si1 -130.3(2)
C3 Ti1 C10 Si1 33.0(12)
C8 Ti1 C10 Si1 163.9(3)
C2 Ti1 C10 Si1 -83.2(3)
C4 Ti1 C10 Si1 137.1(3)
Cl1 Ti1 C10 Si1 63.6(2)
C5 Ti1 C10 Si1 -176.8(2)
C6 Ti1 C10 Si1 -116.6(3)
C9 Ti1 C10 Si1 127.7(3)
C10 Si1 C13 C14 -159.4(4)
C11 Si1 C13 C14 -37.9(5)
C12 Si1 C13 C14 83.3(4)
C10 Si1 C13 C17 22.1(3)
C11 Si1 C13 C17 143.5(3)
C12 Si1 C13 C17 -95.2(3)
C10 Si1 C13 Ti2 -67.5(2)
C11 Si1 C13 Ti2 54.0(3)
C12 Si1 C13 Ti2 175.2(2)
O1 Ti2 C13 C14 167.6(3)
C22 Ti2 C13 C14 63.5(3)
C15 Ti2 C13 C14 -36.3(3)
C21 Ti2 C13 C14 92.0(3)
C25 Ti2 C13 C14 86.1(4)
Cl2 Ti2 C13 C14 -98.7(3)
C23 Ti2 C13 C14 31.7(3)
C24 Ti2 C13 C14 28.5(4)
C16 Ti2 C13 C14 -77.2(3)
C17 Ti2 C13 C14 -113.2(3)
O1 Ti2 C13 C17 -79.3(2)
C22 Ti2 C13 C17 176.6(2)
C15 Ti2 C13 C17 76.9(2)
C14 Ti2 C13 C17 113.2(3)
C21 Ti2 C13 C17 -154.9(2)
C25 Ti2 C13 C17 -160.8(3)
Cl2 Ti2 C13 C17 14.5(2)
C23 Ti2 C13 C17 144.9(2)
C24 Ti2 C13 C17 141.7(3)
C16 Ti2 C13 C17 36.0(2)
O1 Ti2 C13 Si1 38.89(19)
C22 Ti2 C13 Si1 -65.2(2)
C15 Ti2 C13 Si1 -165.0(3)
C14 Ti2 C13 Si1 -128.7(4)
C21 Ti2 C13 Si1 -36.7(2)
C25 Ti2 C13 Si1 -42.6(4)
Cl2 Ti2 C13 Si1 132.63(16)
C23 Ti2 C13 Si1 -97.0(2)
C24 Ti2 C13 Si1 -100.2(3)
C16 Ti2 C13 Si1 154.1(3)
C17 Ti2 C13 Si1 118.2(3)
C17 C13 C14 C15 -2.1(4)
Si1 C13 C14 C15 179.2(3)
Ti2 C13 C14 C15 64.8(3)
C17 C13 C14 Ti2 -66.9(3)
Si1 C13 C14 Ti2 114.4(3)
O1 Ti2 C14 C15 -131.1(2)
C22 Ti2 C14 C15 129.2(3)
C21 Ti2 C14 C15 141.5(2)
C25 Ti2 C14 C15 111.4(3)
Cl2 Ti2 C14 C15 -6.7(3)
C13 Ti2 C14 C15 -116.9(4)
C23 Ti2 C14 C15 94.0(3)
C24 Ti2 C14 C15 81.7(3)
C16 Ti2 C14 C15 -38.0(2)
C17 Ti2 C14 C15 -78.4(3)
O1 Ti2 C14 C13 -14.2(3)
C22 Ti2 C14 C13 -113.9(3)
C15 Ti2 C14 C13 116.9(4)
C21 Ti2 C14 C13 -101.6(3)
C25 Ti2 C14 C13 -131.7(3)
Cl2 Ti2 C14 C13 110.2(2)
C23 Ti2 C14 C13 -149.1(3)
C24 Ti2 C14 C13 -161.3(3)
C16 Ti2 C14 C13 79.0(3)
C17 Ti2 C14 C13 38.5(2)
C13 C14 C15 C16 1.9(5)
Ti2 C14 C15 C16 67.3(3)
C13 C14 C15 Ti2 -65.4(3)
O1 Ti2 C15 C14 72.5(3)
C22 Ti2 C15 C14 -50.2(3)
C21 Ti2 C15 C14 -54.0(3)
C25 Ti2 C15 C14 -101.3(3)
Cl2 Ti2 C15 C14 174.7(2)
C13 Ti2 C15 C14 36.9(2)
C23 Ti2 C15 C14 -79.8(3)
C24 Ti2 C15 C14 -107.3(3)
C16 Ti2 C15 C14 114.4(3)
C17 Ti2 C15 C14 78.1(2)
O1 Ti2 C15 C16 -41.9(3)
C22 Ti2 C15 C16 -164.6(3)
C14 Ti2 C15 C16 -114.4(3)
C21 Ti2 C15 C16 -168.4(3)
C25 Ti2 C15 C16 144.3(3)
Cl2 Ti2 C15 C16 60.3(2)
C13 Ti2 C15 C16 -77.5(2)
C23 Ti2 C15 C16 165.9(3)
C24 Ti2 C15 C16 138.4(3)
C17 Ti2 C15 C16 -36.3(2)
C14 C15 C16 C17 -1.0(5)
Ti2 C15 C16 C17 65.2(3)
C14 C15 C16 Ti2 -66.2(3)
O1 Ti2 C16 C17 34.4(3)
C22 Ti2 C16 C17 -95.8(3)
C15 Ti2 C16 C17 -116.5(4)
C14 Ti2 C16 C17 -78.7(3)
C21 Ti2 C16 C17 -80.8(6)
C25 Ti2 C16 C17 165.5(3)
Cl2 Ti2 C16 C17 126.5(2)
C13 Ti2 C16 C17 -36.9(2)
C23 Ti2 C16 C17 -132.0(3)
C24 Ti2 C16 C17 -168.9(2)
O1 Ti2 C16 C15 150.9(2)
C22 Ti2 C16 C15 20.7(3)
C14 Ti2 C16 C15 37.8(2)
C21 Ti2 C16 C15 35.7(7)
C25 Ti2 C16 C15 -78.0(4)
Cl2 Ti2 C16 C15 -117.0(2)
C13 Ti2 C16 C15 79.6(3)
C23 Ti2 C16 C15 -15.5(3)
C24 Ti2 C16 C15 -52.5(3)
C17 Ti2 C16 C15 116.5(4)
C15 C16 C17 C13 -0.3(4)
Ti2 C16 C17 C13 63.0(3)
C15 C16 C17 C18 176.5(3)
Ti2 C16 C17 C18 -120.2(4)
C15 C16 C17 Ti2 -63.2(3)
C14 C13 C17 C16 1.4(4)
Si1 C13 C17 C16 -179.7(3)
Ti2 C13 C17 C16 -63.6(3)
C14 C13 C17 C18 -175.4(3)
Si1 C13 C17 C18 3.5(5)
Ti2 C13 C17 C18 119.6(4)
C14 C13 C17 Ti2 65.0(3)
Si1 C13 C17 Ti2 -116.1(3)
O1 Ti2 C17 C16 -146.9(3)
C22 Ti2 C17 C16 112.7(3)
C15 Ti2 C17 C16 37.1(2)
C14 Ti2 C17 C16 78.2(3)
C21 Ti2 C17 C16 156.4(3)
C25 Ti2 C17 C16 -145.2(8)
Cl2 Ti2 C17 C16 -52.0(2)
C13 Ti2 C17 C16 117.0(3)
C23 Ti2 C17 C16 67.9(3)
C24 Ti2 C17 C16 23.6(5)
O1 Ti2 C17 C13 96.2(2)
C22 Ti2 C17 C13 -4.2(3)
C15 Ti2 C17 C13 -79.9(2)
C14 Ti2 C17 C13 -38.8(2)
C21 Ti2 C17 C13 39.5(3)
C25 Ti2 C17 C13 97.8(9)
Cl2 Ti2 C17 C13 -168.99(19)
C23 Ti2 C17 C13 -49.0(3)
C24 Ti2 C17 C13 -93.4(5)
C16 Ti2 C17 C13 -117.0(3)
O1 Ti2 C17 C18 -25.5(3)
C22 Ti2 C17 C18 -125.8(3)
C15 Ti2 C17 C18 158.5(4)
C14 Ti2 C17 C18 -160.4(4)
C21 Ti2 C17 C18 -82.2(4)
C25 Ti2 C17 C18 -23.8(10)
Cl2 Ti2 C17 C18 69.4(3)
C13 Ti2 C17 C18 -121.6(4)
C23 Ti2 C17 C18 -170.6(3)
C24 Ti2 C17 C18 145.0(4)
C16 Ti2 C17 C18 121.4(4)
C16 C17 C18 C6 151.4(4)
C13 C17 C18 C6 -32.4(5)
Ti2 C17 C18 C6 59.0(4)
C16 C17 C18 C20 25.9(5)
C13 C17 C18 C20 -157.8(4)
Ti2 C17 C18 C20 -66.5(4)
C16 C17 C18 C19 -92.5(4)
C13 C17 C18 C19 83.7(4)
Ti2 C17 C18 C19 175.1(3)
C10 C6 C18 C17 32.5(5)
C7 C6 C18 C17 -151.7(3)
Ti1 C6 C18 C17 -63.3(4)
C10 C6 C18 C20 157.3(3)
C7 C6 C18 C20 -26.8(5)
Ti1 C6 C18 C20 61.6(4)
C10 C6 C18 C19 -84.8(4)
C7 C6 C18 C19 91.1(4)
Ti1 C6 C18 C19 179.5(2)
O1 Ti2 C21 C25 106.2(3)
C22 Ti2 C21 C25 -115.2(4)
C15 Ti2 C21 C25 -108.4(3)
C14 Ti2 C21 C25 -137.1(3)
Cl2 Ti2 C21 C25 15.0(3)
C13 Ti2 C21 C25 -174.0(3)
C23 Ti2 C21 C25 -77.4(3)
C24 Ti2 C21 C25 -37.1(3)
C16 Ti2 C21 C25 -135.2(6)
C17 Ti2 C21 C25 163.2(3)
O1 Ti2 C21 C22 -138.7(3)
C15 Ti2 C21 C22 6.8(4)
C14 Ti2 C21 C22 -21.9(3)
C25 Ti2 C21 C22 115.2(4)
Cl2 Ti2 C21 C22 130.2(3)
C13 Ti2 C21 C22 -58.8(3)
C23 Ti2 C21 C22 37.8(3)
C24 Ti2 C21 C22 78.0(3)
C16 Ti2 C21 C22 -20.0(8)
C17 Ti2 C21 C22 -81.6(4)
C25 C21 C22 C23 -2.1(5)
Ti2 C21 C22 C23 -67.4(3)
C25 C21 C22 Ti2 65.4(3)
O1 Ti2 C22 C21 41.9(3)
C15 Ti2 C22 C21 -175.0(3)
C14 Ti2 C22 C21 158.9(3)
C25 Ti2 C22 C21 -37.2(3)
Cl2 Ti2 C22 C21 -71.0(3)
C13 Ti2 C22 C21 127.6(3)
C23 Ti2 C22 C21 -115.1(5)
C24 Ti2 C22 C21 -78.4(3)
C16 Ti2 C22 C21 173.4(3)
C17 Ti2 C22 C21 130.0(3)
O1 Ti2 C22 C23 157.1(3)
C15 Ti2 C22 C23 -59.9(3)
C14 Ti2 C22 C23 -86.0(3)
C21 Ti2 C22 C23 115.1(5)
C25 Ti2 C22 C23 77.9(3)
Cl2 Ti2 C22 C23 44.1(4)
C13 Ti2 C22 C23 -117.3(3)
C24 Ti2 C22 C23 36.8(3)
C16 Ti2 C22 C23 -71.5(4)
C17 Ti2 C22 C23 -114.9(3)
C21 C22 C23 C24 1.7(5)
Ti2 C22 C23 C24 -65.3(3)
C21 C22 C23 Ti2 67.0(3)
O1 Ti2 C23 C24 82.9(4)
C22 Ti2 C23 C24 115.2(5)
C15 Ti2 C23 C24 -124.3(4)
C14 Ti2 C23 C24 -158.5(4)
C21 Ti2 C23 C24 78.0(4)
C25 Ti2 C23 C24 37.3(3)
Cl2 Ti2 C23 C24 -33.1(4)
C13 Ti2 C23 C24 -176.3(3)
C16 Ti2 C23 C24 -115.6(3)
C17 Ti2 C23 C24 -149.8(3)
O1 Ti2 C23 C22 -32.3(4)
C15 Ti2 C23 C22 120.5(3)
C14 Ti2 C23 C22 86.3(3)
C21 Ti2 C23 C22 -37.2(3)
C25 Ti2 C23 C22 -77.9(3)
Cl2 Ti2 C23 C22 -148.3(3)
C13 Ti2 C23 C22 68.5(3)
C24 Ti2 C23 C22 -115.2(5)
C16 Ti2 C23 C22 129.2(3)
C17 Ti2 C23 C22 95.0(3)
C22 C23 C24 C25 -0.6(5)
Ti2 C23 C24 C25 -64.0(3)
C22 C23 C24 Ti2 63.3(3)
O1 Ti2 C24 C23 -123.4(3)
C22 Ti2 C24 C23 -38.0(3)
C15 Ti2 C24 C23 56.5(4)
C14 Ti2 C24 C23 22.2(4)
C21 Ti2 C24 C23 -79.1(4)
C25 Ti2 C24 C23 -115.9(5)
Cl2 Ti2 C24 C23 147.4(4)
C13 Ti2 C24 C23 5.6(5)
C16 Ti2 C24 C23 83.4(4)
C17 Ti2 C24 C23 67.9(6)
O1 Ti2 C24 C25 -7.5(4)
C22 Ti2 C24 C25 77.9(3)
C15 Ti2 C24 C25 172.3(3)
C14 Ti2 C24 C25 138.1(3)
C21 Ti2 C24 C25 36.8(3)
Cl2 Ti2 C24 C25 -96.7(3)
C13 Ti2 C24 C25 121.5(3)
C23 Ti2 C24 C25 115.9(5)
C16 Ti2 C24 C25 -160.7(3)
C17 Ti2 C24 C25 -176.3(3)
C22 C21 C25 C24 1.7(5)
Ti2 C21 C25 C24 66.1(3)
C22 C21 C25 Ti2 -64.4(3)
C23 C24 C25 C21 -0.6(5)
Ti2 C24 C25 C21 -65.3(3)
C23 C24 C25 Ti2 64.7(3)
O1 Ti2 C25 C21 -70.3(3)
C22 Ti2 C25 C21 37.5(3)
C15 Ti2 C25 C21 105.4(3)
C14 Ti2 C25 C21 58.6(4)
Cl2 Ti2 C25 C21 -166.5(3)
C13 Ti2 C25 C21 9.9(4)
C23 Ti2 C25 C21 79.3(3)
C24 Ti2 C25 C21 115.9(4)
C16 Ti2 C25 C21 155.5(3)
C17 Ti2 C25 C21 -72.0(9)
O1 Ti2 C25 C24 173.7(3)
C22 Ti2 C25 C24 -78.4(3)
C15 Ti2 C25 C24 -10.6(4)
C14 Ti2 C25 C24 -57.3(4)
C21 Ti2 C25 C24 -115.9(4)
Cl2 Ti2 C25 C24 77.6(3)
C13 Ti2 C25 C24 -106.0(4)
C23 Ti2 C25 C24 -36.6(3)
C16 Ti2 C25 C24 39.6(5)
C17 Ti2 C25 C24 172.1(7)
